data_2208175
loop_
_publ_author_name
'Nenad Juda\<s'
'Ivan Halasz'
'Dejan-Kre\<simir Bu\<car'

_publ_section_title
;Self-assembly of
 bis(1,3-diphenylpropane-1,3-dionato-\k^2^<i>O</i>,<i>O</i>')bis(thiomorpholine-\k<i>N</i>)cobalt(II)
;
_journal_coeditor_code SU6258
_journal_issue 2
_journal_name_full 'Acta Crystallographica Section E'
_journal_page_first m283
_journal_page_last m285
_journal_paper_doi 10.1107/S1600536806000596
_journal_volume 62
_journal_year 2006
_chemical_formula_iupac '[Co (C15 H12 O2)2 (C4 H8 N S)2]'
_chemical_formula_moiety 'C38 H40 Co N2 O4 S2'
_chemical_formula_sum 'C38 H40 Co N2 O4 S2'
_chemical_formula_weight 711.79
_chemical_name_common
;
bis(dibenzoylmethanato)di(thiomorpholine)cobalt(II)
;
_chemical_name_systematic
;
bis(1,3-diphenylpropane-1,3-dionato)bis(thiomorpholine)cobalt(II)
;
_space_group_IT_number 64
_symmetry_cell_setting orthorhombic
_symmetry_space_group_name_Hall '-C 2ac 2'
_symmetry_space_group_name_H-M 'C m c a'
_atom_sites_solution_hydrogens geom
_atom_sites_solution_primary direct
_atom_sites_solution_secondary difmap
_cell_angle_alpha 90
_cell_angle_beta 90
_cell_angle_gamma 90
_cell_formula_units_Z 4
_cell_length_a 19.345(2)
_cell_length_b 8.1767(9)
_cell_length_c 22.104(2)
_cell_measurement_reflns_used 2147
_cell_measurement_temperature 295.0(10)
_cell_measurement_theta_max 54
_cell_measurement_theta_min 4
_cell_volume 3496.4(6)
_computing_cell_refinement 'CrysAlis RED (Oxford Diffraction, 2003)'
_computing_data_collection 'CrysAlis CCD (Oxford Diffraction, 2003)'
_computing_data_reduction 'CrysAlis RED'
_computing_molecular_graphics
;
ORTEP-3 for Windows (Farrugia, 1997), MERCURY (Bruno <i>et al.</i>,
2002),
RasTop (Valadon, 2004) and POVRay (Persistence of Vision Pty,
2004)
;
_computing_publication_material 'WinGX (Farrugia, 1999)'
_computing_structure_refinement 'SHELXL97 (Sheldrick, 1997)'
_computing_structure_solution 'SHELXS97 (Sheldrick, 1997)'
_diffrn_ambient_temperature 295.0(10)
_diffrn_measured_fraction_theta_full 0.996
_diffrn_measured_fraction_theta_max 0.996
_diffrn_measurement_device_type 'Oxford Diffraction Xcalibur-3 CCD area-detector'
_diffrn_measurement_method \w
_diffrn_radiation_monochromator graphite
_diffrn_radiation_source 'fine-focus sealed tube'
_diffrn_radiation_type MoK\a
_diffrn_radiation_wavelength 0.71073
_diffrn_reflns_av_R_equivalents 0.0543
_diffrn_reflns_av_sigmaI/netI 0.0519
_diffrn_reflns_limit_h_max 22
_diffrn_reflns_limit_h_min -22
_diffrn_reflns_limit_k_max 9
_diffrn_reflns_limit_k_min -9
_diffrn_reflns_limit_l_max 26
_diffrn_reflns_limit_l_min -26
_diffrn_reflns_number 23809
_diffrn_reflns_theta_full 25.05
_diffrn_reflns_theta_max 25.05
_diffrn_reflns_theta_min 4.13
_diffrn_standards_decay_% 1
_diffrn_standards_number 0
_exptl_absorpt_coefficient_mu 0.653
_exptl_absorpt_correction_T_max 0.97160
_exptl_absorpt_correction_T_min 0.82448
_exptl_absorpt_correction_type analytical
_exptl_absorpt_process_details '(Alcock, 1970)'
_exptl_crystal_colour orange
_exptl_crystal_density_diffrn 1.352
_exptl_crystal_density_method 'not measured'
_exptl_crystal_description plate
_exptl_crystal_F_000 1492
_exptl_crystal_size_max 0.261
_exptl_crystal_size_mid 0.247
_exptl_crystal_size_min 0.035
_refine_diff_density_max 0.327
_refine_diff_density_min -0.2
_refine_ls_extinction_method none
_refine_ls_goodness_of_fit_ref 1.332
_refine_ls_hydrogen_treatment constr
_refine_ls_matrix_type full
_refine_ls_number_parameters 113
_refine_ls_number_reflns 1597
_refine_ls_number_restraints 0
_refine_ls_restrained_S_all 1.332
_refine_ls_R_factor_all 0.1024
_refine_ls_R_factor_gt 0.0587
_refine_ls_shift/su_max 0.001
_refine_ls_shift/su_mean 0.047
_refine_ls_structure_factor_coef Fsqd
_refine_ls_weighting_details 'calc w = 1/[\s^2^(Fo^2^)+(0.0351P)^2^+3.3855P] where P = (Fo^2^+2Fc^2^)/3'
_refine_ls_weighting_scheme calc
_refine_ls_wR_factor_gt 0.1605
_refine_ls_wR_factor_ref 0.1089
_reflns_number_gt 1493
_reflns_number_total 1597
_reflns_threshold_expression I>2\s(I)
_cod_data_source_file su6258.cif
_cod_data_source_block I
_cod_original_sg_symbol_Hall '-C 2bc 2'
_cod_database_code 2208175
_cod_database_fobs_code 2208175

loop_
_symmetry_equiv_pos_as_xyz
'x, y, z'
'-x+1/2, -y, z+1/2'
'x, -y, -z'
'-x+1/2, y, -z+1/2'
'x+1/2, y+1/2, z'
'-x+1, -y+1/2, z+1/2'
'x+1/2, -y+1/2, -z'
'-x+1, y+1/2, -z+1/2'
'-x, -y, -z'
'x-1/2, y, -z-1/2'
'-x, y, z'
'x-1/2, -y, z-1/2'
'-x+1/2, -y+1/2, -z'
'x, y+1/2, -z-1/2'
'-x+1/2, y+1/2, z'
'x, -y+1/2, z-1/2'

loop_
_atom_site_label
_atom_site_fract_x
_atom_site_fract_y
_atom_site_fract_z
_atom_site_U_iso_or_equiv
_atom_site_adp_type
_atom_site_calc_flag
_atom_site_refinement_flags
_atom_site_occupancy
_atom_site_type_symbol
Co 0.5 0 0.5 0.0375(3) Uani d S 1 Co
S21 0.5 0.30100(17) 0.71615(6) 0.0668(4) Uani d S 1 S
O11 0.42603(9) 0.1616(2) 0.47184(9) 0.0442(5) Uani d . 1 O
N21 0.5 0.0938(4) 0.59383(14) 0.0408(8) Uani d S 1 N
H21 0.5 0.0008 0.6165 0.049 Uiso calc SR 1 H
C11 0.43539(14) 0.2643(3) 0.42952(12) 0.0375(7) Uani d . 1 C
C13 0.37154(14) 0.3387(3) 0.40346(12) 0.0389(7) Uani d . 1 C
C18 0.31418(16) 0.3614(4) 0.43977(14) 0.0509(8) Uani d . 1 C
H18 0.3155 0.3281 0.48 0.061 Uiso calc R 1 H
C12 0.5 0.3134(5) 0.40736(18) 0.0426(10) Uani d S 1 C
H12 0.5 0.3854 0.3748 0.051 Uiso calc SR 1 H
C14 0.36748(16) 0.3850(4) 0.34340(14) 0.0542(9) Uani d . 1 C
H14 0.4053 0.3694 0.3181 0.065 Uiso calc R 1 H
C15 0.30783(17) 0.4542(5) 0.32074(16) 0.0687(11) Uani d . 1 C
H15 0.3055 0.4838 0.2802 0.082 Uiso calc R 1 H
C16 0.25201(19) 0.4797(4) 0.35778(17) 0.0648(10) Uani d . 1 C
H16 0.2122 0.5286 0.3426 0.078 Uiso calc R 1 H
C17 0.25493(18) 0.4329(5) 0.41721(16) 0.0627(9) Uani d . 1 C
H17 0.217 0.4493 0.4424 0.075 Uiso calc R 1 H
C21 0.43708(15) 0.1776(4) 0.61363(14) 0.0527(8) Uani d . 1 C
H21A 0.3973 0.1196 0.5977 0.063 Uiso calc R 1 H
H21B 0.4367 0.287 0.5967 0.063 Uiso calc R 1 H
C22 0.43020(17) 0.1897(4) 0.68190(15) 0.0594(9) Uani d . 1 C
H22A 0.4287 0.0803 0.6989 0.071 Uiso calc R 1 H
H22B 0.3869 0.2434 0.6917 0.071 Uiso calc R 1 H

loop_
_atom_site_aniso_label
_atom_site_aniso_U_11
_atom_site_aniso_U_22
_atom_site_aniso_U_33
_atom_site_aniso_U_12
_atom_site_aniso_U_13
_atom_site_aniso_U_23
Co 0.0337(4) 0.0459(5) 0.0329(4) 0 0 0.0078(3)
S21 0.0814(10) 0.0713(9) 0.0477(7) 0 0 -0.0127(6)
O11 0.0377(11) 0.0544(12) 0.0406(11) 0.0035(10) 0.0051(9) 0.0122(10)
N21 0.0355(19) 0.051(2) 0.0358(18) 0 0 0.0041(16)
C11 0.0387(17) 0.0408(16) 0.0329(15) 0.0022(13) 0.0010(13) 0.0019(13)
C13 0.0351(16) 0.0407(16) 0.0410(16) -0.0013(13) -0.0013(13) 0.0030(13)
C18 0.0434(19) 0.067(2) 0.0428(16) 0.0084(16) -0.0017(14) 0.0035(16)
C12 0.037(2) 0.049(2) 0.042(2) 0 0 0.011(2)
C14 0.0401(18) 0.077(2) 0.0451(18) -0.0002(17) -0.0026(14) 0.0140(17)
C15 0.048(2) 0.105(3) 0.053(2) -0.002(2) -0.0108(17) 0.027(2)
C16 0.0437(19) 0.076(2) 0.075(2) 0.0079(19) -0.0171(18) 0.013(2)
C17 0.0439(19) 0.086(3) 0.059(2) 0.0123(19) 0.0015(17) -0.0032(19)
C21 0.0416(19) 0.068(2) 0.0482(18) 0.0052(16) 0.0019(15) -0.0028(16)
C22 0.054(2) 0.073(2) 0.0510(19) 0.0087(18) 0.0130(16) -0.0047(17)

loop_
_atom_type_symbol
_atom_type_description
_atom_type_scat_dispersion_real
_atom_type_scat_dispersion_imag
_atom_type_scat_source
C C 0.0033 0.0016 'International Tables Vol C Tables 4.2.6.8 and 6.1.1.4'
H H 0.0000 0.0000 'International Tables Vol C Tables 4.2.6.8 and 6.1.1.4'
Co Co 0.3494 0.9721 'International Tables Vol C Tables 4.2.6.8 and 6.1.1.4'
S S 0.1246 0.1234 'International Tables Vol C Tables 4.2.6.8 and 6.1.1.4'
O O 0.0106 0.0060 'International Tables Vol C Tables 4.2.6.8 and 6.1.1.4'
N N 0.0061 0.0033 'International Tables Vol C Tables 4.2.6.8 and 6.1.1.4'

loop_
_geom_angle_atom_site_label_1
_geom_angle_atom_site_label_2
_geom_angle_atom_site_label_3
_geom_angle_site_symmetry_1
_geom_angle_site_symmetry_3
_geom_angle
O11 Co O11 3_556 11_655 180.00(13)
O11 Co O11 3_556 . 91.17(11)
O11 Co O11 11_655 . 88.83(11)
O11 Co O11 3_556 9_656 88.83(11)
O11 Co O11 11_655 9_656 91.17(11)
O11 Co O11 . 9_656 180.00(10)
O11 Co N21 3_556 9_656 93.53(8)
O11 Co N21 11_655 9_656 86.47(8)
O11 Co N21 . 9_656 86.47(8)
O11 Co N21 9_656 9_656 93.53(8)
O11 Co N21 3_556 . 86.47(8)
O11 Co N21 11_655 . 93.53(8)
O11 Co N21 . . 93.53(8)
O11 Co N21 9_656 . 86.47(8)
N21 Co N21 9_656 . 180
C22 S21 C22 . 11_655 97.5(2)
C22 S21 S21 . 8_546 70.67(12)
C22 S21 S21 11_655 8_546 70.67(12)
C11 O11 Co . . 123.49(17)
C21 N21 C21 . 11_655 112.5(3)
C21 N21 Co . . 116.29(17)
C21 N21 Co 11_655 . 116.29(17)
C21 N21 H21 . . 103.1
C21 N21 H21 11_655 . 103.1
Co N21 H21 . . 103.1
O11 C11 C12 . . 125.0(3)
O11 C11 C13 . . 115.8(2)
C12 C11 C13 . . 119.1(3)
C18 C13 C14 . . 118.4(3)
C18 C13 C11 . . 119.7(2)
C14 C13 C11 . . 121.9(3)
C17 C18 C13 . . 120.9(3)
C17 C18 H18 . . 119.5
C13 C18 H18 . . 119.5
C11 C12 C11 11_655 . 126.3(4)
C11 C12 H12 11_655 . 116.9
C11 C12 H12 . . 116.9
C15 C14 C13 . . 120.6(3)
C15 C14 H14 . . 119.7
C13 C14 H14 . . 119.7
C16 C15 C14 . . 120.3(3)
C16 C15 H15 . . 119.9
C14 C15 H15 . . 119.9
C17 C16 C15 . . 119.9(3)
C17 C16 H16 . . 120.1
C15 C16 H16 . . 120.1
C16 C17 C18 . . 119.9(3)
C16 C17 H17 . . 120
C18 C17 H17 . . 120
N21 C21 C22 . . 113.6(3)
N21 C21 H21A . . 108.8
C22 C21 H21A . . 108.8
N21 C21 H21B . . 108.8
C22 C21 H21B . . 108.8
H21A C21 H21B . . 107.7
C21 C22 S21 . . 112.7(2)
C21 C22 H22A . . 109
S21 C22 H22A . . 109
C21 C22 H22B . . 109
S21 C22 H22B . . 109
H22A C22 H22B . . 107.8

loop_
_geom_bond_atom_site_label_1
_geom_bond_atom_site_label_2
_geom_bond_site_symmetry_2
_geom_bond_distance
Co O11 3_556 2.0447(19)
Co O11 11_655 2.0447(19)
Co O11 . 2.0447(19)
Co O11 9_656 2.0447(19)
Co N21 9_656 2.211(3)
Co N21 . 2.211(3)
S21 C22 . 1.796(4)
S21 C22 11_655 1.796(4)
S21 S21 8_546 4.3536(10)
O11 C11 . 1.270(3)
N21 C21 . 1.464(3)
N21 C21 11_655 1.464(3)
N21 H21 . 0.91
C11 C12 . 1.401(3)
C11 C13 . 1.492(4)
C13 C18 . 1.382(4)
C13 C14 . 1.383(4)
C18 C17 . 1.380(4)
C18 H18 . 0.93
C12 C11 11_655 1.401(3)
C12 H12 . 0.93
C14 C15 . 1.380(4)
C14 H14 . 0.93
C15 C16 . 1.371(5)
C15 H15 . 0.93
C16 C17 . 1.369(5)
C16 H16 . 0.93
C17 H17 . 0.93
C21 C22 . 1.518(4)
C21 H21A . 0.97
C21 H21B . 0.97
C22 H22A . 0.97
C22 H22B . 0.97

loop_
_geom_hbond_atom_site_label_D
_geom_hbond_atom_site_label_H
_geom_hbond_atom_site_label_A
_geom_hbond_site_symmetry_A
_geom_hbond_distance_DH
_geom_hbond_distance_HA
_geom_hbond_distance_DA
_geom_hbond_angle_DHA
C21 H21A O11 3_556 0.97 2.82 3.362(4) 116
N21 H21 C12 3_556 0.91 2.62 3.329(5) 135

loop_
_geom_torsion_atom_site_label_1
_geom_torsion_atom_site_label_2
_geom_torsion_atom_site_label_3
_geom_torsion_atom_site_label_4
_geom_torsion_site_symmetry_1
_geom_torsion_site_symmetry_4
_geom_torsion
O11 Co O11 C11 3_556 . -152.6(3)
O11 Co O11 C11 11_655 . 27.4(3)
N21 Co O11 C11 9_656 . -59.1(2)
N21 Co O11 C11 . . 120.9(2)
O11 Co N21 C21 3_556 . -67.4(2)
O11 Co N21 C21 11_655 . 112.6(2)
O11 Co N21 C21 . . 23.5(2)
O11 Co N21 C21 9_656 . -156.5(2)
O11 Co N21 C21 3_556 11_655 156.5(2)
O11 Co N21 C21 11_655 11_655 -23.5(2)
O11 Co N21 C21 . 11_655 -112.6(2)
O11 Co N21 C21 9_656 11_655 67.4(2)
Co O11 C11 C12 . . -18.0(4)
Co O11 C11 C13 . . 163.46(18)
O11 C11 C13 C18 . . 31.2(4)
C12 C11 C13 C18 . . -147.5(3)
O11 C11 C13 C14 . . -148.3(3)
C12 C11 C13 C14 . . 33.1(4)
C14 C13 C18 C17 . . -1.8(5)
C11 C13 C18 C17 . . 178.7(3)
O11 C11 C12 C11 . 11_655 -3.2(7)
C13 C11 C12 C11 . 11_655 175.3(3)
C18 C13 C14 C15 . . 0.9(5)
C11 C13 C14 C15 . . -179.7(3)
C13 C14 C15 C16 . . 0.7(6)
C14 C15 C16 C17 . . -1.4(6)
C15 C16 C17 C18 . . 0.5(6)
C13 C18 C17 C16 . . 1.2(5)
C21 N21 C21 C22 11_655 . -61.2(4)
Co N21 C21 C22 . . 161.2(2)
N21 C21 C22 S21 . . 60.5(4)
C22 S21 C22 C21 11_655 . -51.6(3)
S21 S21 C22 C21 8_546 . -118.0(3)
